data_9014972
loop_
_publ_author_name
'Boudjada, A.'
'Durif, A.'
'Guitel, J. C.'

_publ_section_title
;
 Structure d'un Orthoarsenate Acide de Cadmium: Cd H10 (As O4)4
;
_journal_issue 1
_journal_name_full 'Acta Crystallographica, Section B'
_journal_page_first 133
_journal_page_last 135
_journal_paper_doi 10.1107/S0567740880002609
_journal_volume 36
_journal_year 1980
_chemical_formula_sum 'As4 Cd O16'
_space_group_IT_number 2
_symmetry_space_group_name_Hall '-P 1'
_symmetry_space_group_name_H-M 'P -1'
_cell_angle_alpha 105.17
_cell_angle_beta 95.13
_cell_angle_gamma 91.85
_cell_length_a 5.69
_cell_length_b 7.42
_cell_length_c 8.60
_cell_formula_units_Z 1
_cell_volume 348.448
_database_code_amcsd 0009697
_exptl_crystal_density_diffrn 3.184
_cod_duplicate_entry 1007053
_cod_database_code 9014972
_amcsd_formula_title 'As4 Cd H10 O16'

loop_
_space_group_symop_operation_xyz
x,y,z
-x,-y,-z

loop_
_atom_site_label
_atom_site_fract_x
_atom_site_fract_y
_atom_site_fract_z
As1 0.13564 0.45813 0.25314
As2 0.47588 0.05485 0.77083
Cd1 0.00000 0.00000 0.00000
O1 0.93800 0.28250 0.17420
O2 0.01450 0.66670 0.28890
O3 0.35500 0.47260 0.13320
O4 0.26130 0.44650 0.43720
O5 0.76610 0.15470 0.80170
O6 0.41860 0.82190 0.69210
O7 0.32530 0.13120 0.92830
O8 0.38400 0.15940 0.62140

loop_
_cod_related_entry_id
_cod_related_entry_database
_cod_related_entry_code
1 AMCSD 0009697
